data_8105561
loop_
_publ_author_name
'Sun, Wei'
'Zhu, Zhi-Ling'
'Zuo, Li-Min'
'Zhao, Ting'
'Zhu, Ming-Hui'
'Shan, Guang-Zhi'

_publ_section_title
;
 Crystal structure of tert-butyl
 (R)-(1-(benzylamino)-3-methoxy-1-oxopropan-2-yl)carbamate, C16H24N2O4
;
_journal_issue 1
_journal_name_full 'Zeitschrift f\"ur Kristallographie - New Crystal Structures'
_journal_page_first 119
_journal_page_last 120
_journal_paper_doi 10.1515/ncrs-2018-0219
_journal_volume 234
_journal_year 2018
_chemical_absolute_configuration rm
_chemical_formula_moiety 'C16 H24 N2 O4'
_chemical_formula_sum 'C16 H24 N2 O4'
_chemical_formula_weight 308.37
_space_group_crystal_system monoclinic
_space_group_IT_number 4
_space_group_name_Hall 'P 2yb'
_space_group_name_H-M_alt 'P 1 21 1'
_atom_sites_solution_hydrogens geom
_atom_sites_solution_primary iterative
_cell_angle_alpha 90
_cell_angle_beta 94.2278(17)
_cell_angle_gamma 90
_cell_formula_units_Z 2
_cell_length_a 10.7872(2)
_cell_length_b 5.02626(11)
_cell_length_c 15.5479(3)
_cell_measurement_reflns_used 8805
_cell_measurement_temperature 293(2)
_cell_measurement_theta_max 66.5610
_cell_measurement_theta_min 4.1150
_cell_volume 840.70(3)
_computing_cell_refinement
;
CrysAlisPro 1.171.39.32a (Rigaku OD, 2017) [2]
;
_computing_data_collection
;
CrysAlisPro 1.171.39.32a (Rigaku OD, 2017) [2]
;
_computing_data_reduction
;
CrysAlisPro 1.171.39.32a (Rigaku OD, 2017) [2]
;
_computing_molecular_graphics 'Bruker SHELXTL'
_computing_publication_material 'Olex2 (Dolomanov et al., 2009) [5]'
_computing_structure_refinement 'ShelXL (Sheldrick, 2015) [4]'
_computing_structure_solution 'Superflip [3]'
_diffrn_ambient_temperature 293(2)
_diffrn_detector 'CCD plate'
_diffrn_detector_area_resol_mean 10.4674
_diffrn_detector_type Atlas
_diffrn_measured_fraction_theta_full 0.997
_diffrn_measured_fraction_theta_max 0.996
_diffrn_measurement_details
;
List of Runs (angles in degrees, time in seconds):

  # Type    Start    End  Width  t~exp~   \w     \q     \k     \f   Frames
--------------------------------------------------------------------------
  1  \w   -129.00 -53.00   1.00    1.00    --  -41.95 178.00  90.00   76
  2  \w     17.00 116.00   1.00    1.00    --   41.95  38.00 -30.00   99
  3  \w     35.00 131.00   1.00    1.00    --   41.95 178.00-180.00   96
  4  \w      1.00 122.00   1.00    1.00    --   41.95  19.00  90.00  121
  5  \w     67.00 166.00   1.00    1.10    --   92.50  45.00-150.00   99
  6  \w      9.00 129.00   1.00    1.10    --   92.50 -89.00 -68.52  120
  7  \w     10.00  84.00   1.00    1.10    --   92.50 -95.00 -90.00   74
  8  \w     20.00 122.00   1.00    1.10    --   92.50 -61.00  60.00  102
  9  \w      9.00 131.00   1.00    1.10    --   92.50 -92.00 136.49  122
 10  \w     63.00 165.00   1.00    1.10    --   92.50  61.00-120.00  102
 11  \w     20.00 122.00   1.00    1.10    --   92.50 -61.00 -60.00  102
 12  \w     10.00  84.00   1.00    1.10    --   92.50 -95.00-180.00   74
 13  \w      9.00 130.00   1.00    1.10    --   92.50 -90.00-146.34  121
 14  \w     11.00 145.00   1.00    1.10    --   92.50 -15.00-120.00  134
 15  \w     10.00  84.00   1.00    1.10    --   92.50 -95.00  30.00   74
 16  \w     16.00 125.00   1.00    1.10    --   92.50 -77.00-180.00  109
 17  \w     40.00 174.00   1.00    1.10    --   92.50  15.00-180.00  134
 18  \w     63.00 165.00   1.00    1.10    --   92.50  61.00   0.00  102
 19  \w     10.00  84.00   1.00    1.10    --   92.50 -95.00  60.00   74
 20  \w     73.00 166.00   1.00    1.10    --   92.50 125.00-120.00   93
 21  \w     67.00 166.00   1.00    1.10    --   92.50  45.00-180.00   99
 22  \w     73.00 166.00   1.00    1.10    --   92.50 125.00 -30.00   93
 23  \w      9.00 118.00   1.00    1.00    --   41.95  77.00 150.00  109
 24  \w     23.00 133.00   1.00    1.00    --   56.00  78.00-153.20  110
 25  \w     31.00 141.00   1.00    1.00    --   64.00  78.00  77.45  110
 26  \w     32.00 140.00   1.00    1.00    --   64.00  76.00 -47.90  108
 27  \w     35.00 145.00   1.00    1.10    --   68.00  79.00 142.39  110
 28  \w     35.00 145.00   1.00    1.10    --   68.00  78.00-112.94  110
 29  \w     39.00 149.00   1.00    1.10    --   72.00  78.00 -25.88  110
 30  \w     39.00 149.00   1.00    1.10    --   72.00  79.00  36.08  110
 31  \w     46.00 149.00   1.00    1.10    --   76.00  66.00 114.97  103
 32  \w     63.00 165.00   1.00    1.10    --   92.50  61.00 120.00  102
 33  \w     63.00 165.00   1.00    1.10    --   92.50  61.00 -90.00  102
 34  \w     63.00 165.00   1.00    1.10    --   92.50  61.00 -60.00  102
 35  \w     63.00 165.00   1.00    1.10    --   92.50  61.00  60.00  102
 36  \w     60.00 169.00   1.00    1.10    --   92.50  77.00-180.00  109
 37  \w     60.00 150.00   1.00    1.10    --   92.50  77.00  60.00   90
 38  \w     63.00 165.00   1.00    1.10    --   92.50  61.00 150.00  102
 39  \w     63.00 165.00   1.00    1.10    --   92.50  61.00 -30.00  102
 40  \w     60.00 169.00   1.00    1.10    --   92.50  77.00   0.00  109
;
_diffrn_measurement_device 'four-circle diffractometer'
_diffrn_measurement_device_type 'Xcalibur, Atlas, Gemini ultra'
_diffrn_measurement_method '\w scans'
_diffrn_orient_matrix_type 'CrysAlisPro convention (1999,Acta A55,543-557)'
_diffrn_orient_matrix_UB_11 -0.1409832000
_diffrn_orient_matrix_UB_12 -0.0367978000
_diffrn_orient_matrix_UB_13 0.0050659000
_diffrn_orient_matrix_UB_21 -0.0103656000
_diffrn_orient_matrix_UB_22 -0.1108649000
_diffrn_orient_matrix_UB_23 -0.0926538000
_diffrn_orient_matrix_UB_31 0.0224741000
_diffrn_orient_matrix_UB_32 -0.2834360000
_diffrn_orient_matrix_UB_33 0.0355773000
_diffrn_radiation_monochromator mirror
_diffrn_radiation_probe x-ray
_diffrn_radiation_type CuK\a
_diffrn_radiation_wavelength 1.54184
_diffrn_reflns_av_R_equivalents 0.0426
_diffrn_reflns_av_unetI/netI 0.0190
_diffrn_reflns_Laue_measured_fraction_full 0.997
_diffrn_reflns_Laue_measured_fraction_max 0.996
_diffrn_reflns_limit_h_max 12
_diffrn_reflns_limit_h_min -12
_diffrn_reflns_limit_k_max 5
_diffrn_reflns_limit_k_min -5
_diffrn_reflns_limit_l_max 18
_diffrn_reflns_limit_l_min -18
_diffrn_reflns_number 24014
_diffrn_reflns_point_group_measured_fraction_full 0.993
_diffrn_reflns_point_group_measured_fraction_max 0.992
_diffrn_reflns_theta_full 66.887
_diffrn_reflns_theta_max 66.887
_diffrn_reflns_theta_min 4.109
_diffrn_source 'fine-focus sealed X-ray tube'
_diffrn_source_type 'Enhance Ultra (Cu) X-ray Source'
_exptl_absorpt_coefficient_mu 0.718
_exptl_absorpt_correction_T_max 1.00000
_exptl_absorpt_correction_T_min 0.71560
_exptl_absorpt_correction_type multi-scan
_exptl_absorpt_process_details
;
CrysAlisPro 1.171.39.32a (Rigaku Oxford Diffraction, 2017)
Empirical absorption correction using spherical harmonics,
 implemented in SCALE3 ABSPACK scaling algorithm.
;
_exptl_crystal_colour 'clear light colourless'
_exptl_crystal_colour_lustre clear
_exptl_crystal_colour_modifier light
_exptl_crystal_colour_primary colourless
_exptl_crystal_density_diffrn 1.218
_exptl_crystal_description block
_exptl_crystal_F_000 332
_exptl_crystal_size_max 0.28
_exptl_crystal_size_mid 0.19
_exptl_crystal_size_min 0.15
_refine_diff_density_max 0.110
_refine_diff_density_min -0.131
_refine_diff_density_rms 0.026
_refine_ls_abs_structure_details
;
 Flack x determined using 1037 quotients [(I+)-(I-)]/[(I+)+(I-)]
 (Parsons, Flack and Wagner, Acta Cryst. B69 (2013) 249-259).
;
_refine_ls_abs_structure_Flack -0.12(9)
_refine_ls_extinction_coef 0.0053(10)
_refine_ls_extinction_expression Fc^*^=kFc[1+0.001xFc^2^\l^3^/sin(2\q)]^-1/4^
_refine_ls_extinction_method 'SHELXL-2014/7 (Sheldrick 2014'
_refine_ls_goodness_of_fit_ref 1.041
_refine_ls_hydrogen_treatment constr
_refine_ls_matrix_type full
_refine_ls_number_parameters 204
_refine_ls_number_reflns 2949
_refine_ls_number_restraints 1
_refine_ls_restrained_S_all 1.041
_refine_ls_R_factor_all 0.0402
_refine_ls_R_factor_gt 0.0337
_refine_ls_shift/su_max 0.000
_refine_ls_shift/su_mean 0.000
_refine_ls_structure_factor_coef Fsqd
_refine_ls_weighting_details 'w=1/[\s^2^(Fo^2^)+(0.0409P)^2^+0.1216P] where P=(Fo^2^+2Fc^2^)/3'
_refine_ls_weighting_scheme calc
_refine_ls_wR_factor_gt 0.0817
_refine_ls_wR_factor_ref 0.0871
_reflns_Friedel_coverage 0.769
_reflns_Friedel_fraction_full 0.987
_reflns_Friedel_fraction_max 0.986
_reflns_number_gt 2650
_reflns_number_total 2949
_reflns_threshold_expression 'I > 2\s(I)'
_cod_data_source_file suppl_ncrs-2018-0219_suppl.cif
_cod_data_source_block exp_567
_cod_database_code 8105561
_shelx_space_group_comment
;
The symmetry employed for this shelxl refinement is uniquely defined
by the following loop, which should always be used as a source of
symmetry information in preference to the above space-group names.
They are only intended as comments.
;

loop_
_space_group_symop_operation_xyz
'x, y, z'
'-x, y+1/2, -z'

loop_
_atom_site_label
_atom_site_type_symbol
_atom_site_fract_x
_atom_site_fract_y
_atom_site_fract_z
_atom_site_U_iso_or_equiv
_atom_site_adp_type
_atom_site_occupancy
_atom_site_site_symmetry_order
_atom_site_calc_flag
_atom_site_refinement_flags_posn
_atom_site_refinement_flags_adp
_atom_site_refinement_flags_occupancy
_atom_site_disorder_assembly
_atom_site_disorder_group
O1 O 0.93691(16) -0.0318(4) 0.78192(13) 0.0573(5) Uani 1 1 d . . . . .
O3 O 1.20050(17) 0.3403(3) 0.56779(10) 0.0564(5) Uani 1 1 d . . . . .
O4 O 1.1616(2) 0.6900(4) 0.65359(13) 0.0664(6) Uani 1 1 d . . . . .
N2 N 1.12537(18) 0.2669(4) 0.69396(12) 0.0470(5) Uani 1 1 d . . . . .
H2 H 1.1308 0.1018 0.6802 0.056 Uiso 1 1 calc R . . . .
O2 O 1.12205(17) 0.2756(4) 0.93128(11) 0.0656(5) Uani 1 1 d . . . . .
C8 C 0.9496(2) 0.2114(5) 0.78138(14) 0.0416(5) Uani 1 1 d . . . . .
C12 C 1.1619(2) 0.4537(5) 0.63973(15) 0.0443(6) Uani 1 1 d . . . . .
N1 N 0.85488(17) 0.3803(4) 0.78451(13) 0.0496(5) Uani 1 1 d . . . . .
H1 H 0.8690 0.5487 0.7849 0.060 Uiso 1 1 calc R . . . .
C9 C 1.0770(2) 0.3382(5) 0.77528(14) 0.0423(5) Uani 1 1 d . . . . .
H9 H 1.0692 0.5321 0.7787 0.051 Uiso 1 1 calc R . . . .
C1 C 0.6416(2) 0.4921(6) 0.81831(16) 0.0511(6) Uani 1 1 d . . . . .
C2 C 0.6622(3) 0.6066(6) 0.89848(17) 0.0595(7) Uani 1 1 d . . . . .
H2A H 0.7322 0.5592 0.9336 0.071 Uiso 1 1 calc R . . . .
C10 C 1.1665(2) 0.2404(6) 0.84898(15) 0.0534(6) Uani 1 1 d . . . . .
H10A H 1.1828 0.0528 0.8405 0.064 Uiso 1 1 calc R . . . .
H10B H 1.2447 0.3347 0.8470 0.064 Uiso 1 1 calc R . . . .
C13 C 1.2393(3) 0.5104(6) 0.49688(16) 0.0567(7) Uani 1 1 d . . . . .
C7 C 0.7278(2) 0.2844(7) 0.7872(2) 0.0682(8) Uani 1 1 d . . . . .
H7A H 0.7274 0.1311 0.8251 0.082 Uiso 1 1 calc R . . . .
H7B H 0.6974 0.2272 0.7299 0.082 Uiso 1 1 calc R . . . .
C6 C 0.5369(3) 0.5676(8) 0.76782(19) 0.0717(8) Uani 1 1 d . . . . .
H6 H 0.5211 0.4940 0.7132 0.086 Uiso 1 1 calc R . . . .
C3 C 0.5802(3) 0.7909(7) 0.92735(19) 0.0686(8) Uani 1 1 d . . . . .
H3 H 0.5955 0.8668 0.9816 0.082 Uiso 1 1 calc R . . . .
C5 C 0.4551(3) 0.7527(9) 0.7979(3) 0.0875(11) Uani 1 1 d . . . . .
H5 H 0.3846 0.8016 0.7635 0.105 Uiso 1 1 calc R . . . .
C4 C 0.4770(3) 0.8626(7) 0.8770(2) 0.0781(10) Uani 1 1 d . . . . .
H4 H 0.4218 0.9865 0.8969 0.094 Uiso 1 1 calc R . . . .
C16 C 1.3534(3) 0.6659(8) 0.5278(2) 0.0862(12) Uani 1 1 d . . . . .
H16A H 1.3309 0.8018 0.5671 0.129 Uiso 1 1 calc GR . . . .
H16B H 1.3889 0.7467 0.4793 0.129 Uiso 1 1 calc GR . . . .
H16C H 1.4131 0.5484 0.5565 0.129 Uiso 1 1 calc GR . . . .
C11 C 1.1195(3) 0.5447(8) 0.9584(2) 0.0795(9) Uani 1 1 d . . . . .
H11A H 1.0580 0.6402 0.9228 0.119 Uiso 1 1 calc GR . . . .
H11B H 1.1996 0.6238 0.9533 0.119 Uiso 1 1 calc GR . . . .
H11C H 1.0991 0.5524 1.0174 0.119 Uiso 1 1 calc GR . . . .
C14 C 1.1332(3) 0.6807(7) 0.4626(2) 0.0736(9) Uani 1 1 d . . . . .
H14A H 1.0603 0.5725 0.4518 0.110 Uiso 1 1 calc GR . . . .
H14B H 1.1537 0.7633 0.4098 0.110 Uiso 1 1 calc GR . . . .
H14C H 1.1174 0.8155 0.5042 0.110 Uiso 1 1 calc GR . . . .
C15 C 1.2724(6) 0.3089(8) 0.4294(2) 0.132(2) Uani 1 1 d . . . . .
H15A H 1.3332 0.1868 0.4545 0.197 Uiso 1 1 calc GR . . . .
H15B H 1.3057 0.3998 0.3820 0.197 Uiso 1 1 calc GR . . . .
H15C H 1.1991 0.2126 0.4091 0.197 Uiso 1 1 calc GR . . . .

loop_
_atom_site_aniso_label
_atom_site_aniso_U_11
_atom_site_aniso_U_22
_atom_site_aniso_U_33
_atom_site_aniso_U_23
_atom_site_aniso_U_13
_atom_site_aniso_U_12
O1 0.0594(10) 0.0356(11) 0.0785(12) 0.0008(9) 0.0163(9) 0.0005(8)
O3 0.0841(12) 0.0381(10) 0.0506(10) 0.0035(8) 0.0294(8) 0.0021(9)
O4 0.1006(15) 0.0346(11) 0.0680(12) -0.0008(9) 0.0329(11) -0.0001(9)
N2 0.0609(11) 0.0336(11) 0.0485(11) -0.0009(9) 0.0175(9) 0.0026(9)
O2 0.0792(12) 0.0719(14) 0.0455(9) 0.0053(9) 0.0042(9) -0.0014(11)
C8 0.0480(12) 0.0378(15) 0.0399(12) 0.0011(10) 0.0082(9) 0.0033(10)
C12 0.0475(12) 0.0382(15) 0.0486(13) 0.0011(10) 0.0118(10) 0.0030(10)
N1 0.0461(11) 0.0391(12) 0.0650(13) -0.0023(10) 0.0124(9) 0.0010(9)
C9 0.0486(12) 0.0364(13) 0.0430(12) -0.0016(10) 0.0118(9) 0.0037(10)
C1 0.0422(12) 0.0523(16) 0.0596(15) -0.0028(12) 0.0097(10) -0.0007(11)
C2 0.0564(14) 0.0636(18) 0.0582(15) 0.0024(14) 0.0024(11) 0.0038(13)
C10 0.0511(13) 0.0551(17) 0.0541(14) 0.0016(12) 0.0045(11) 0.0064(12)
C13 0.0781(17) 0.0421(15) 0.0530(14) 0.0105(11) 0.0246(12) 0.0046(13)
C7 0.0454(13) 0.0615(19) 0.099(2) -0.0231(17) 0.0158(13) -0.0040(13)
C6 0.0593(16) 0.091(2) 0.0638(16) -0.0081(18) -0.0032(13) 0.0034(17)
C3 0.0745(18) 0.070(2) 0.0632(16) -0.0101(15) 0.0184(14) 0.0038(16)
C5 0.0541(16) 0.105(3) 0.101(2) -0.004(2) -0.0083(16) 0.0246(19)
C4 0.0572(16) 0.079(2) 0.100(2) -0.012(2) 0.0191(16) 0.0141(16)
C16 0.0546(16) 0.103(3) 0.102(2) 0.046(2) 0.0116(16) -0.0023(16)
C11 0.098(2) 0.082(3) 0.0591(17) -0.0120(18) 0.0072(15) 0.003(2)
C14 0.0636(17) 0.082(2) 0.0744(18) 0.0242(17) -0.0013(14) -0.0092(15)
C15 0.263(6) 0.062(2) 0.083(2) 0.012(2) 0.102(3) 0.012(3)

loop_
_atom_type_symbol
_atom_type_description
_atom_type_scat_dispersion_real
_atom_type_scat_dispersion_imag
_atom_type_scat_source
C C 0.0181 0.0091 'International Tables Vol C Tables 4.2.6.8 and 6.1.1.4'
H H 0.0000 0.0000 'International Tables Vol C Tables 4.2.6.8 and 6.1.1.4'
N N 0.0311 0.0180 'International Tables Vol C Tables 4.2.6.8 and 6.1.1.4'
O O 0.0492 0.0322 'International Tables Vol C Tables 4.2.6.8 and 6.1.1.4'

loop_
_geom_angle_atom_site_label_1
_geom_angle_atom_site_label_2
_geom_angle_atom_site_label_3
_geom_angle
_geom_angle_site_symmetry_1
_geom_angle_site_symmetry_3
C12 O3 C13 119.71(19) . .
C12 N2 C9 121.2(2) . .
C10 O2 C11 113.9(2) . .
O1 C8 N1 123.2(2) . .
O1 C8 C9 121.1(2) . .
N1 C8 C9 115.7(2) . .
O4 C12 O3 124.7(2) . .
O4 C12 N2 124.9(2) . .
N2 C12 O3 110.4(2) . .
C8 N1 C7 121.1(2) . .
N2 C9 C8 109.62(18) . .
N2 C9 C10 109.09(18) . .
C8 C9 C10 110.04(19) . .
C2 C1 C7 121.3(2) . .
C2 C1 C6 118.1(3) . .
C6 C1 C7 120.6(3) . .
C1 C2 C3 120.8(3) . .
O2 C10 C9 113.72(19) . .
O3 C13 C16 109.4(2) . .
O3 C13 C14 110.2(2) . .
O3 C13 C15 102.9(2) . .
C16 C13 C15 109.8(3) . .
C14 C13 C16 113.7(3) . .
C14 C13 C15 110.4(3) . .
N1 C7 C1 112.7(2) . .
C1 C6 C5 120.5(3) . .
C4 C3 C2 120.5(3) . .
C4 C5 C6 120.5(3) . .
C5 C4 C3 119.7(3) . .

loop_
_geom_bond_atom_site_label_1
_geom_bond_atom_site_label_2
_geom_bond_distance
_geom_bond_site_symmetry_2
O1 C8 1.230(3) .
O3 C12 1.348(3) .
O3 C13 1.480(3) .
O4 C12 1.207(3) .
N2 C12 1.340(3) .
N2 C9 1.448(3) .
O2 C10 1.410(3) .
O2 C11 1.418(4) .
C8 N1 1.332(3) .
C8 C9 1.524(3) .
N1 C7 1.457(3) .
C9 C10 1.525(3) .
C1 C2 1.376(4) .
C1 C7 1.501(4) .
C1 C6 1.380(4) .
C2 C3 1.378(4) .
C13 C16 1.506(4) .
C13 C14 1.496(4) .
C13 C15 1.519(4) .
C6 C5 1.387(5) .
C3 C4 1.361(4) .
C5 C4 1.353(5) .

loop_
_geom_hbond_atom_site_label_D
_geom_hbond_atom_site_label_H
_geom_hbond_atom_site_label_A
_geom_hbond_distance_DH
_geom_hbond_distance_HA
_geom_hbond_distance_DA
_geom_hbond_angle_DHA
_geom_hbond_site_symmetry_A
N2 H2 O4 0.86 2.14 2.999(3) 174.3 1_545
N1 H1 O1 0.86 2.23 3.086(3) 170.8 1_565
C9 H9 O4 0.98 2.39 2.792(3) 104.1 .
C16 H16A O4 0.96 2.41 2.953(4) 115.3 .
C14 H14C O4 0.96 2.42 2.963(4) 115.5 .
